data_1536125
loop_
_publ_author_name
'Voloshin, A.V.'
'Subbotin, V.V.'
'Yakovenchuk, V.N.'
'Pakhomovskii, Ya.A.'
'Nadezhina, T.N.'
'Men'shikov, Yu.P.'
'Pushcharovskii, D.Yu.'

_publ_section_title
;
 New data on the ewaldite
;
_journal_name_full 'Zapiski Vserossijskogo Mineralogicheskogo Obshchestva'
_journal_page_first 56
_journal_page_last 67
_journal_volume 1992
_journal_year 1992
_chemical_formula_sum 'C Ba Ca O6.93'
_chemical_name_systematic 'Ba Ca (C O3)2 (H2 O)2.6'
_space_group_IT_number 186
_symmetry_space_group_name_Hall 'P 6c -2c'
_symmetry_space_group_name_H-M 'P 63 m c'
_cell_angle_alpha 90
_cell_angle_beta 90
_cell_angle_gamma 120
_cell_formula_units_Z 2
_cell_length_a 5.318
_cell_length_b 5.318
_cell_length_c 12.837
_cell_volume 314.406
_citation_journal_id_ASTM ZVMOEK
_cod_data_source_file Voloshin_ZVMOEK_1992_1408.cif
_cod_data_source_block Ba1C1Ca1O6.93
_cod_original_formula_sum 'Ba1 C1 Ca1 O6.93'
_cod_database_code 1536125

loop_
_symmetry_equiv_pos_as_xyz
x,y,z
x-y,x,z+1/2
-y,x-y,z
-x,-y,z+1/2
-x+y,-x,z
y,-x+y,z+1/2
y,x,z+1/2
-x+y,y,z
-x,-x+y,z+1/2
-y,-x,z
x-y,-y,z+1/2
x,x-y,z

loop_
_atom_site_label
_atom_site_type_symbol
_atom_site_fract_x
_atom_site_fract_y
_atom_site_fract_z
_atom_site_occupancy
_atom_site_U_iso_or_equiv
O2 O-2 0.292 0.081 0.665 0.37 0.0
C1 C+4 0 0 0.427 1 0.0
O5 O-2 0.231 0.466 0.703 0.21 0.0
Ba1 Ba+2 0.3333 0.6667 0 1 0.0
O4 O-2 0.603 0.212 0.277 0.24 0.0
O3 O-2 0.532 0.062 0.151 0.12 0.0
Ca1 Ca+2 0.3333 0.6667 0.3045 1 0.0
O1 O-2 0.139 -0.139 0.426 1 0.0
